data_7206726
loop_
_publ_author_name
'Nazarenko, Alexander Y.'
'Nemykin, Victor N.'

_publ_section_title
;
 Crystal data behind efficient cesium recognition: triphenylcyanoborates
 of potassium, rubidium, and cesium
;
_journal_issue 21
_journal_name_full CrystEngComm
_journal_page_first 6352
_journal_paper_doi 10.1039/c1ce05723e
_journal_volume 13
_journal_year 2011
_chemical_formula_moiety 'C38 H30 B2 N2 Rb2'
_chemical_formula_sum 'C19 H15 B N Rb'
_chemical_formula_weight 353.60
_chemical_name_systematic
;
rubidium triphenylcyanoborate
;
_space_group_IT_number 61
_symmetry_cell_setting orthorhombic
_symmetry_space_group_name_Hall '-P 2ac 2ab'
_symmetry_space_group_name_H-M 'P b c a'
_atom_sites_solution_hydrogens geom
_atom_sites_solution_primary direct
_atom_sites_solution_secondary difmap
_audit_creation_method SHELXL-97
_cell_angle_alpha 90.00
_cell_angle_beta 90.00
_cell_angle_gamma 90.00
_cell_formula_units_Z 16
_cell_length_a 27.406(6)
_cell_length_b 15.760(3)
_cell_length_c 15.649(3)
_cell_measurement_reflns_used 24
_cell_measurement_temperature 294(2)
_cell_measurement_theta_max 13
_cell_measurement_theta_min 12
_cell_volume 6759(2)
_computing_cell_refinement 'MSC/AFC Diffractometer Control Software'
_computing_data_collection 'MSC/AFC Diffractometer Control Software'
_computing_data_reduction 'teXsan(Molecular Structure Corporation,1999)'
_computing_molecular_graphics 'ORTEP-3 for Windows (Farrugia, 1997)'
_computing_publication_material 'PLATON (Spek, 2001)'
_computing_structure_refinement 'SHELXL-97 (Sheldrick, 1997)'
_computing_structure_solution SIR-2004
_diffrn_ambient_temperature 294(2)
_diffrn_measured_fraction_theta_full 0.999
_diffrn_measured_fraction_theta_max 0.999
_diffrn_measurement_device_type 'Rigaku AFC-7S diffractometer'
_diffrn_measurement_method '\w scans'
_diffrn_radiation_monochromator graphite
_diffrn_radiation_source 'fine-focus sealed tube'
_diffrn_radiation_type MoK\a
_diffrn_radiation_wavelength 0.71073
_diffrn_reflns_av_R_equivalents 0.05
_diffrn_reflns_av_sigmaI/netI 0.1387
_diffrn_reflns_limit_h_max 32
_diffrn_reflns_limit_h_min 0
_diffrn_reflns_limit_k_max 0
_diffrn_reflns_limit_k_min -18
_diffrn_reflns_limit_l_max 0
_diffrn_reflns_limit_l_min -18
_diffrn_reflns_number 5982
_diffrn_reflns_theta_full 25.05
_diffrn_reflns_theta_max 25.05
_diffrn_reflns_theta_min 2.58
_diffrn_standards_decay_% 1
_diffrn_standards_interval_count 150
_diffrn_standards_number 3
_exptl_absorpt_coefficient_mu 2.924
_exptl_absorpt_correction_T_max 0.82
_exptl_absorpt_correction_T_min 0.51
_exptl_absorpt_correction_type psi-scan
_exptl_absorpt_process_details 'teXsan(Molecular Structure Corporation,1999)'
_exptl_crystal_colour colourless
_exptl_crystal_density_diffrn 1.390
_exptl_crystal_density_method 'not measured'
_exptl_crystal_description needle
_exptl_crystal_F_000 2848
_exptl_crystal_size_max 0.3
_exptl_crystal_size_mid 0.12
_exptl_crystal_size_min 0.07
_refine_diff_density_max 0.389
_refine_diff_density_min -0.339
_refine_diff_density_rms 0.077
_refine_ls_extinction_coef 0.00048(5)
_refine_ls_extinction_expression Fc^*^=kFc[1+0.001xFc^2^\l^3^/sin(2\q)]^-1/4^
_refine_ls_extinction_method SHELXL
_refine_ls_goodness_of_fit_ref 0.861
_refine_ls_hydrogen_treatment noref
_refine_ls_matrix_type full
_refine_ls_number_parameters 398
_refine_ls_number_reflns 5982
_refine_ls_number_restraints 306
_refine_ls_restrained_S_all 0.856
_refine_ls_R_factor_all 0.1975
_refine_ls_R_factor_gt 0.0554
_refine_ls_shift/su_max 0.000
_refine_ls_shift/su_mean 0.000
_refine_ls_structure_factor_coef Fsqd
_refine_ls_weighting_details 'calc w=1/[\s^2^(Fo^2^)+(0.0400P)^2^+0.0000P] where P=(Fo^2^+2Fc^2^)/3'
_refine_ls_weighting_scheme calc
_refine_ls_wR_factor_gt 0.0961
_refine_ls_wR_factor_ref 0.1162
_reflns_number_gt 2407
_reflns_number_total 5982
_reflns_threshold_expression >2sigma(I)
_cod_data_source_file c1ce05723e.txt
_cod_data_source_block rb
_cod_depositor_comments
;
The following automatic conversions were performed:

'_symmetry_cell_setting' tag value 'orthrhombic' was replaced with
'orthorhombic' value as specified in the replacement file
'/home/robertas/cod-tools/perl-scripts/inputs/replacement_values.lst'.

Automatic conversion script
Id: cif_fix_values 3143 2015-03-26 13:38:13Z robertas 
;
_cod_original_sg_symbol_H-M 'P b c a '
_cod_database_code 7206726

loop_
_symmetry_equiv_pos_as_xyz
'x, y, z'
'-x+1/2, -y, z+1/2'
'x+1/2, -y+1/2, -z'
'-x, y+1/2, -z+1/2'
'-x, -y, -z'
'x-1/2, y, -z-1/2'
'-x-1/2, y-1/2, z'
'x, -y-1/2, z-1/2'

loop_
_atom_site_label
_atom_site_type_symbol
_atom_site_fract_x
_atom_site_fract_y
_atom_site_fract_z
_atom_site_U_iso_or_equiv
_atom_site_adp_type
_atom_site_occupancy
_atom_site_symmetry_multiplicity
_atom_site_calc_flag
_atom_site_refinement_flags
N1 N 0.0316(2) 0.7128(3) 0.1943(3) 0.0655(17) Uani 1 1 d U
C1 C -0.0035(3) 0.7253(4) 0.2318(4) 0.0498(18) Uani 1 1 d U
C11 C -0.0602(2) 0.8337(4) 0.3147(4) 0.0549(17) Uani 1 1 d DU
C12 C -0.1006(3) 0.8617(4) 0.3576(4) 0.0686(19) Uani 1 1 d DU
H12A H -0.1268 0.8246 0.3631 0.082 Uiso 1 1 calc R
C13 C -0.1050(3) 0.9422(5) 0.3934(5) 0.084(2) Uani 1 1 d DU
H13A H -0.1334 0.9575 0.4223 0.101 Uiso 1 1 calc R
C14 C -0.0679(3) 0.9975(5) 0.3858(6) 0.103(3) Uani 1 1 d DU
H14A H -0.0700 1.0510 0.4105 0.123 Uiso 1 1 calc R
C15 C -0.0273(3) 0.9748(5) 0.3417(6) 0.118(3) Uani 1 1 d DU
H15A H -0.0016 1.0129 0.3362 0.142 Uiso 1 1 calc R
C16 C -0.0240(3) 0.8941(4) 0.3046(5) 0.088(2) Uani 1 1 d DU
H16A H 0.0033 0.8807 0.2721 0.106 Uiso 1 1 calc R
C21 C -0.0512(2) 0.6764(4) 0.3689(3) 0.0424(15) Uani 1 1 d DU
C22 C -0.0925(2) 0.6484(4) 0.4115(4) 0.0557(18) Uani 1 1 d DU
H22A H -0.1228 0.6590 0.3872 0.067 Uiso 1 1 calc R
C23 C -0.0905(3) 0.6052(4) 0.4888(4) 0.072(2) Uani 1 1 d DU
H23A H -0.1190 0.5870 0.5153 0.086 Uiso 1 1 calc R
C24 C -0.0462(3) 0.5897(5) 0.5253(5) 0.081(2) Uani 1 1 d DU
H24A H -0.0444 0.5617 0.5775 0.097 Uiso 1 1 calc R
C25 C -0.0044(3) 0.6156(5) 0.4849(5) 0.080(2) Uani 1 1 d DU
H25A H 0.0259 0.6050 0.5095 0.095 Uiso 1 1 calc R
C26 C -0.0075(2) 0.6575(4) 0.4072(4) 0.065(2) Uani 1 1 d DU
H26A H 0.0213 0.6734 0.3799 0.078 Uiso 1 1 calc R
C31 C -0.0962(2) 0.7045(4) 0.2164(3) 0.0452(16) Uani 1 1 d DU
C32 C -0.1240(2) 0.7599(4) 0.1675(4) 0.0602(18) Uani 1 1 d DU
H32A H -0.1204 0.8180 0.1763 0.072 Uiso 1 1 calc R
C33 C -0.1567(3) 0.7326(5) 0.1063(4) 0.071(2) Uani 1 1 d DU
H33A H -0.1747 0.7719 0.0751 0.085 Uiso 1 1 calc R
C34 C -0.1626(3) 0.6478(5) 0.0919(5) 0.076(2) Uani 1 1 d DU
H34A H -0.1846 0.6289 0.0508 0.091 Uiso 1 1 calc R
C35 C -0.1357(3) 0.5905(4) 0.1388(4) 0.074(2) Uani 1 1 d DU
H35A H -0.1396 0.5327 0.1291 0.089 Uiso 1 1 calc R
C36 C -0.1032(2) 0.6176(4) 0.1995(4) 0.0599(19) Uani 1 1 d DU
H36A H -0.0853 0.5777 0.2302 0.072 Uiso 1 1 calc R
B1 B -0.0554(3) 0.7359(5) 0.2823(4) 0.0464(19) Uani 1 1 d U
N2 N 0.0778(2) 0.8085(4) 0.4868(3) 0.0665(16) Uani 1 1 d U
C2 C 0.1125(3) 0.7966(4) 0.4491(3) 0.0518(18) Uani 1 1 d U
C41 C 0.20498(19) 0.8139(4) 0.4666(3) 0.0447(14) Uani 1 1 d DU
C42 C 0.2272(2) 0.7597(4) 0.5244(4) 0.0548(18) Uani 1 1 d DU
H42A H 0.2203 0.7020 0.5218 0.066 Uiso 1 1 calc R
C43 C 0.2594(2) 0.7891(5) 0.5861(4) 0.069(2) Uani 1 1 d DU
H43A H 0.2740 0.7509 0.6235 0.083 Uiso 1 1 calc R
C44 C 0.2698(3) 0.8742(5) 0.5925(4) 0.081(3) Uani 1 1 d DU
H44A H 0.2906 0.8942 0.6350 0.097 Uiso 1 1 calc R
C45 C 0.2492(3) 0.9292(5) 0.5351(5) 0.098(3) Uani 1 1 d DU
H45A H 0.2567 0.9867 0.5370 0.118 Uiso 1 1 calc R
C46 C 0.2173(3) 0.8987(5) 0.4749(4) 0.079(2) Uani 1 1 d DU
H46A H 0.2031 0.9373 0.4373 0.095 Uiso 1 1 calc R
C51 C 0.1616(2) 0.8395(3) 0.3116(4) 0.0450(17) Uani 1 1 d DU
C52 C 0.1185(2) 0.8641(4) 0.2723(4) 0.0600(19) Uani 1 1 d DU
H52A H 0.0892 0.8536 0.3005 0.072 Uiso 1 1 calc R
C53 C 0.1168(3) 0.9034(4) 0.1936(4) 0.074(2) Uani 1 1 d DU
H53A H 0.0869 0.9168 0.1690 0.089 Uiso 1 1 calc R
C54 C 0.1590(3) 0.9224(4) 0.1523(4) 0.078(2) Uani 1 1 d DU
H54A H 0.1581 0.9505 0.1000 0.093 Uiso 1 1 calc R
C55 C 0.2026(3) 0.9002(4) 0.1875(4) 0.073(2) Uani 1 1 d DU
H55A H 0.2316 0.9120 0.1587 0.088 Uiso 1 1 calc R
C56 C 0.2039(2) 0.8601(4) 0.2661(4) 0.0570(19) Uani 1 1 d DU
H56A H 0.2340 0.8463 0.2897 0.068 Uiso 1 1 calc R
C61 C 0.1694(2) 0.6838(4) 0.3712(3) 0.0390(14) Uani 1 1 d DU
C62 C 0.1310(2) 0.6250(4) 0.3687(4) 0.0568(18) Uani 1 1 d DU
H62A H 0.1006 0.6406 0.3901 0.068 Uiso 1 1 calc R
C63 C 0.1370(3) 0.5436(4) 0.3349(4) 0.070(2) Uani 1 1 d DU
H63A H 0.1105 0.5068 0.3326 0.084 Uiso 1 1 calc R
C64 C 0.1814(3) 0.5175(4) 0.3052(4) 0.067(2) Uani 1 1 d DU
H64A H 0.1852 0.4632 0.2830 0.080 Uiso 1 1 calc R
C65 C 0.2201(2) 0.5722(4) 0.3083(4) 0.0628(19) Uani 1 1 d DU
H65A H 0.2506 0.5548 0.2891 0.075 Uiso 1 1 calc R
C66 C 0.2138(2) 0.6533(4) 0.3400(4) 0.0525(17) Uani 1 1 d DU
H66A H 0.2406 0.6895 0.3406 0.063 Uiso 1 1 calc R
B2 B 0.1638(3) 0.7823(4) 0.3989(4) 0.046(2) Uani 1 1 d U
Rb1 Rb 0.13852(2) 0.68754(5) 0.16246(4) 0.0599(2) Uani 1 1 d .
Rb2 Rb -0.03115(2) 0.81759(5) 0.52968(4) 0.0699(2) Uani 1 1 d .

loop_
_atom_site_aniso_label
_atom_site_aniso_U_11
_atom_site_aniso_U_22
_atom_site_aniso_U_33
_atom_site_aniso_U_23
_atom_site_aniso_U_13
_atom_site_aniso_U_12
N1 0.047(4) 0.092(5) 0.058(4) -0.006(3) 0.009(3) -0.009(3)
C1 0.046(4) 0.057(5) 0.046(4) -0.006(3) -0.005(3) -0.010(4)
C11 0.050(4) 0.053(4) 0.061(4) 0.007(3) -0.007(3) 0.002(3)
C12 0.072(5) 0.060(4) 0.074(4) 0.004(4) 0.002(4) 0.007(4)
C13 0.094(6) 0.067(5) 0.091(5) -0.002(4) 0.000(4) 0.024(4)
C14 0.106(6) 0.061(5) 0.141(6) -0.034(5) -0.017(5) 0.024(5)
C15 0.095(6) 0.073(5) 0.186(7) -0.029(5) 0.001(5) -0.001(5)
C16 0.068(5) 0.061(5) 0.136(5) -0.023(4) -0.002(4) 0.001(4)
C21 0.037(4) 0.045(4) 0.045(3) -0.004(3) 0.002(3) -0.003(4)
C22 0.042(4) 0.065(5) 0.060(4) 0.002(4) -0.007(4) 0.005(4)
C23 0.078(6) 0.071(5) 0.066(5) 0.012(4) 0.009(4) -0.008(5)
C24 0.106(7) 0.077(6) 0.060(5) 0.017(4) 0.010(5) 0.004(5)
C25 0.068(6) 0.091(6) 0.080(6) 0.018(5) -0.013(5) 0.014(5)
C26 0.058(5) 0.080(6) 0.058(4) 0.009(4) 0.000(4) 0.005(4)
C31 0.030(4) 0.063(5) 0.043(3) -0.003(3) 0.002(3) -0.011(3)
C32 0.045(4) 0.070(5) 0.066(4) 0.001(4) -0.005(4) -0.006(4)
C33 0.059(5) 0.086(6) 0.068(5) 0.009(5) -0.014(4) 0.003(5)
C34 0.051(5) 0.113(6) 0.063(5) -0.007(5) -0.017(4) -0.017(5)
C35 0.066(5) 0.068(5) 0.088(5) -0.014(4) -0.007(5) -0.022(4)
C36 0.054(5) 0.058(5) 0.068(4) -0.001(4) -0.014(4) -0.013(4)
B1 0.034(4) 0.054(5) 0.051(4) 0.007(4) 0.002(4) 0.000(4)
N2 0.053(4) 0.092(4) 0.054(3) -0.009(4) 0.011(3) 0.001(4)
C2 0.062(5) 0.059(5) 0.034(3) 0.005(3) -0.010(3) -0.009(4)
C41 0.031(3) 0.057(4) 0.046(3) -0.010(4) 0.000(3) 0.002(4)
C42 0.033(4) 0.084(5) 0.048(4) -0.002(4) 0.006(3) -0.010(4)
C43 0.043(5) 0.109(7) 0.056(4) -0.001(4) -0.002(4) -0.002(4)
C44 0.060(6) 0.128(8) 0.056(5) -0.032(5) -0.012(4) 0.002(6)
C45 0.100(6) 0.084(6) 0.110(6) -0.028(6) -0.050(6) -0.010(5)
C46 0.088(6) 0.068(6) 0.080(5) -0.014(5) -0.035(5) 0.004(5)
C51 0.046(4) 0.039(4) 0.050(4) -0.010(3) -0.001(3) -0.002(3)
C52 0.060(5) 0.069(5) 0.050(4) 0.003(4) -0.009(4) 0.000(4)
C53 0.082(6) 0.075(6) 0.066(5) 0.008(4) -0.021(4) -0.003(5)
C54 0.118(7) 0.053(5) 0.062(5) 0.016(4) -0.006(5) -0.010(5)
C55 0.095(7) 0.064(5) 0.060(5) 0.009(4) 0.016(4) -0.012(5)
C56 0.053(5) 0.046(4) 0.071(5) -0.001(4) -0.001(4) -0.002(4)
C61 0.039(4) 0.053(4) 0.026(3) 0.003(3) -0.003(3) 0.003(4)
C62 0.044(5) 0.067(5) 0.059(4) 0.001(4) 0.005(3) -0.010(4)
C63 0.073(6) 0.054(5) 0.083(5) 0.012(4) 0.004(5) -0.011(5)
C64 0.079(6) 0.050(5) 0.072(5) -0.001(4) 0.005(4) 0.003(5)
C65 0.057(5) 0.063(5) 0.068(5) 0.000(4) 0.005(4) -0.006(4)
C66 0.057(5) 0.046(4) 0.054(4) -0.004(3) -0.002(4) -0.002(3)
B2 0.038(5) 0.060(5) 0.039(4) -0.006(4) 0.006(3) -0.005(4)
Rb1 0.0563(4) 0.0815(5) 0.0418(3) -0.0024(4) 0.0013(3) -0.0033(5)
Rb2 0.0611(5) 0.0992(6) 0.0495(4) -0.0034(5) -0.0007(3) 0.0110(5)

loop_
_atom_type_symbol
_atom_type_description
_atom_type_scat_dispersion_real
_atom_type_scat_dispersion_imag
_atom_type_scat_source
C C 0.0033 0.0016 'International Tables Vol C Tables 4.2.6.8 and 6.1.1.4'
H H 0.0000 0.0000 'International Tables Vol C Tables 4.2.6.8 and 6.1.1.4'
B B 0.0013 0.0007 'International Tables Vol C Tables 4.2.6.8 and 6.1.1.4'
N N 0.0061 0.0033 'International Tables Vol C Tables 4.2.6.8 and 6.1.1.4'
Rb Rb -0.9393 2.9676 'International Tables Vol C Tables 4.2.6.8 and 6.1.1.4'

loop_
_geom_angle_atom_site_label_1
_geom_angle_atom_site_label_2
_geom_angle_atom_site_label_3
_geom_angle
N1 C1 B1 175.3(7)
C12 C11 C16 114.5(7)
C12 C11 B1 121.6(6)
C16 C11 B1 123.9(6)
C11 C12 C13 124.2(7)
C11 C12 H12A 117.9
C13 C12 H12A 117.9
C14 C13 C12 119.2(8)
C14 C13 H13A 120.4
C12 C13 H13A 120.4
C13 C14 C15 119.7(8)
C13 C14 H14A 120.2
C15 C14 H14A 120.2
C14 C15 C16 120.2(8)
C14 C15 H15A 119.9
C16 C15 H15A 119.9
C11 C16 C15 122.1(7)
C11 C16 H16A 119.0
C15 C16 H16A 119.0
C26 C21 C22 115.7(6)
C26 C21 B1 122.9(5)
C22 C21 B1 121.1(5)
C21 C22 C23 122.9(6)
C21 C22 H22A 118.6
C23 C22 H22A 118.6
C24 C23 C22 119.1(7)
C24 C23 H23A 120.4
C22 C23 H23A 120.4
C23 C24 C25 119.9(7)
C23 C24 H24A 120.0
C25 C24 H24A 120.0
C24 C25 C26 119.6(7)
C24 C25 H25A 120.2
C26 C25 H25A 120.2
C21 C26 C25 122.7(6)
C21 C26 H26A 118.6
C25 C26 H26A 118.6
C32 C31 C36 115.8(6)
C32 C31 B1 122.9(6)
C36 C31 B1 121.1(5)
C33 C32 C31 122.8(6)
C33 C32 H32A 118.6
C31 C32 H32A 118.6
C34 C33 C32 119.8(7)
C34 C33 H33A 120.1
C32 C33 H33A 120.1
C33 C34 C35 119.3(7)
C33 C34 H34A 120.3
C35 C34 H34A 120.3
C36 C35 C34 120.9(7)
C36 C35 H35A 119.6
C34 C35 H35A 119.6
C35 C36 C31 121.4(6)
C35 C36 H36A 119.3
C31 C36 H36A 119.3
C31 B1 C11 116.0(5)
C31 B1 C1 105.4(5)
C11 B1 C1 108.5(5)
C31 B1 C21 113.8(5)
C11 B1 C21 106.7(5)
C1 B1 C21 106.1(5)
N2 C2 B2 177.0(7)
C42 C41 C46 115.3(6)
C42 C41 B2 122.8(6)
C46 C41 B2 121.7(6)
C41 C42 C43 121.9(6)
C41 C42 H42A 119.1
C43 C42 H42A 119.1
C44 C43 C42 120.5(7)
C44 C43 H43A 119.7
C42 C43 H43A 119.7
C45 C44 C43 118.9(7)
C45 C44 H44A 120.6
C43 C44 H44A 120.6
C44 C45 C46 119.5(8)
C44 C45 H45A 120.3
C46 C45 H45A 120.3
C45 C46 C41 123.9(7)
C45 C46 H46A 118.1
C41 C46 H46A 118.1
C52 C51 C56 114.6(6)
C52 C51 B2 123.7(6)
C56 C51 B2 121.4(6)
C53 C52 C51 123.3(6)
C53 C52 H52A 118.3
C51 C52 H52A 118.3
C54 C53 C52 119.7(7)
C54 C53 H53A 120.1
C52 C53 H53A 120.1
C53 C54 C55 119.9(7)
C53 C54 H54A 120.1
C55 C54 H54A 120.1
C54 C55 C56 119.9(7)
C54 C55 H55A 120.1
C56 C55 H55A 120.1
C55 C56 C51 122.5(6)
C55 C56 H56A 118.7
C51 C56 H56A 118.7
C66 C61 C62 114.6(6)
C66 C61 B2 120.4(5)
C62 C61 B2 124.8(5)
C63 C62 C61 121.9(6)
C63 C62 H62A 119.0
C61 C62 H62A 119.0
C64 C63 C62 120.6(7)
C64 C63 H63A 119.7
C62 C63 H63A 119.7
C63 C64 C65 119.3(7)
C63 C64 H64A 120.3
C65 C64 H64A 120.3
C64 C65 C66 120.0(6)
C64 C65 H65A 120.0
C66 C65 H65A 120.0
C65 C66 C61 123.5(6)
C65 C66 H66A 118.2
C61 C66 H66A 118.2
C61 B2 C2 110.1(5)
C61 B2 C41 113.8(5)
C2 B2 C41 104.1(5)
C61 B2 C51 107.9(5)
C2 B2 C51 107.1(5)
C41 B2 C51 113.6(5)

loop_
_geom_bond_atom_site_label_1
_geom_bond_atom_site_label_2
_geom_bond_distance
N1 C1 1.146(7)
C1 B1 1.635(9)
C11 C12 1.367(7)
C11 C16 1.384(8)
C11 B1 1.628(9)
C12 C13 1.392(8)
C12 H12A 0.9300
C13 C14 1.347(8)
C13 H13A 0.9300
C14 C15 1.356(9)
C14 H14A 0.9300
C15 C16 1.402(8)
C15 H15A 0.9300
C16 H16A 0.9300
C21 C26 1.372(7)
C21 C22 1.386(7)
C21 B1 1.652(8)
C22 C23 1.391(7)
C22 H22A 0.9300
C23 C24 1.362(8)
C23 H23A 0.9300
C24 C25 1.372(8)
C24 H24A 0.9300
C25 C26 1.386(8)
C25 H25A 0.9300
C26 H26A 0.9300
C31 C32 1.389(7)
C31 C36 1.408(7)
C31 B1 1.599(8)
C32 C33 1.380(8)
C32 H32A 0.9300
C33 C34 1.365(8)
C33 H33A 0.9300
C34 C35 1.379(8)
C34 H34A 0.9300
C35 C36 1.371(8)
C35 H35A 0.9300
C36 H36A 0.9300
N2 C2 1.135(7)
C2 B2 1.625(9)
C41 C42 1.384(7)
C41 C46 1.385(7)
C41 B2 1.626(8)
C42 C43 1.388(7)
C42 H42A 0.9300
C43 C44 1.376(8)
C43 H43A 0.9300
C44 C45 1.370(8)
C44 H44A 0.9300
C45 C46 1.372(8)
C45 H45A 0.9300
C46 H46A 0.9300
C51 C52 1.386(7)
C51 C56 1.399(7)
C51 B2 1.639(9)
C52 C53 1.379(7)
C52 H52A 0.9300
C53 C54 1.358(8)
C53 H53A 0.9300
C54 C55 1.363(8)
C54 H54A 0.9300
C55 C56 1.384(7)
C55 H55A 0.9300
C56 H56A 0.9300
C61 C66 1.397(7)
C61 C62 1.404(7)
C61 B2 1.618(9)
C62 C63 1.397(7)
C62 H62A 0.9300
C63 C64 1.366(8)
C63 H63A 0.9300
C64 C65 1.367(7)
C64 H64A 0.9300
C65 C66 1.382(7)
C65 H65A 0.9300
C66 H66A 0.9300

loop_
_geom_torsion_atom_site_label_1
_geom_torsion_atom_site_label_2
_geom_torsion_atom_site_label_3
_geom_torsion_atom_site_label_4
_geom_torsion
C16 C11 C12 C13 -3.8(10)
B1 C11 C12 C13 174.1(6)
C11 C12 C13 C14 0.6(12)
C12 C13 C14 C15 1.5(13)
C13 C14 C15 C16 -0.2(14)
C12 C11 C16 C15 5.1(11)
B1 C11 C16 C15 -172.7(7)
C14 C15 C16 C11 -3.3(13)
C26 C21 C22 C23 1.1(9)
B1 C21 C22 C23 -173.7(6)
C21 C22 C23 C24 0.4(10)
C22 C23 C24 C25 -1.1(11)
C23 C24 C25 C26 0.2(12)
C22 C21 C26 C25 -2.1(10)
B1 C21 C26 C25 172.6(6)
C24 C25 C26 C21 1.5(11)
C36 C31 C32 C33 0.4(9)
B1 C31 C32 C33 175.3(6)
C31 C32 C33 C34 -0.2(11)
C32 C33 C34 C35 0.0(12)
C33 C34 C35 C36 0.0(12)
C34 C35 C36 C31 0.3(11)
C32 C31 C36 C35 -0.5(9)
B1 C31 C36 C35 -175.4(6)
C32 C31 B1 C11 20.7(8)
C36 C31 B1 C11 -164.7(5)
C32 C31 B1 C1 -99.3(7)
C36 C31 B1 C1 75.3(7)
C32 C31 B1 C21 145.0(6)
C36 C31 B1 C21 -40.4(8)
C12 C11 B1 C31 60.4(8)
C16 C11 B1 C31 -122.0(7)
C12 C11 B1 C1 178.6(6)
C16 C11 B1 C1 -3.8(9)
C12 C11 B1 C21 -67.5(7)
C16 C11 B1 C21 110.1(7)
C26 C21 B1 C31 142.0(6)
C22 C21 B1 C31 -43.5(8)
C26 C21 B1 C11 -88.9(7)
C22 C21 B1 C11 85.6(7)
C26 C21 B1 C1 26.7(8)
C22 C21 B1 C1 -158.8(5)
C46 C41 C42 C43 0.1(9)
B2 C41 C42 C43 -174.8(5)
C41 C42 C43 C44 1.0(10)
C42 C43 C44 C45 -2.2(11)
C43 C44 C45 C46 2.4(12)
C44 C45 C46 C41 -1.4(13)
C42 C41 C46 C45 0.1(11)
B2 C41 C46 C45 175.1(7)
C56 C51 C52 C53 1.9(9)
B2 C51 C52 C53 -172.0(6)
C51 C52 C53 C54 -2.4(11)
C52 C53 C54 C55 2.0(11)
C53 C54 C55 C56 -1.4(11)
C54 C55 C56 C51 1.1(10)
C52 C51 C56 C55 -1.3(9)
B2 C51 C56 C55 172.8(6)
C66 C61 C62 C63 -2.0(8)
B2 C61 C62 C63 172.5(6)
C61 C62 C63 C64 2.0(10)
C62 C63 C64 C65 -0.4(10)
C63 C64 C65 C66 -1.1(10)
C64 C65 C66 C61 1.0(10)
C62 C61 C66 C65 0.5(8)
B2 C61 C66 C65 -174.2(5)
C66 C61 B2 C2 -169.3(5)
C62 C61 B2 C2 16.5(8)
C66 C61 B2 C41 -53.0(7)
C62 C61 B2 C41 132.9(6)
C66 C61 B2 C51 74.1(7)
C62 C61 B2 C51 -100.1(6)
C42 C41 B2 C61 -28.6(8)
C46 C41 B2 C61 156.8(6)
C42 C41 B2 C2 91.3(6)
C46 C41 B2 C2 -83.3(7)
C42 C41 B2 C51 -152.6(5)
C46 C41 B2 C51 32.8(8)
C52 C51 B2 C61 94.3(7)
C56 C51 B2 C61 -79.2(7)
C52 C51 B2 C2 -24.2(8)
C56 C51 B2 C2 162.2(5)
C52 C51 B2 C41 -138.6(6)
C56 C51 B2 C41 47.9(8)
